data_4036670
loop_
_publ_author_name
'Mir, Roya'
'Dudding, Travis'

_publ_section_title
;
 A Au(I)-Precatalyst with a Cyclopropenium Counterion: An Unusual Ion
 Pair.
;
_journal_issue 6
_journal_name_full 'The Journal of organic chemistry'
_journal_page_first 2675
_journal_page_last 2679
_journal_paper_doi 10.1021/acs.joc.6b00241
_journal_volume 81
_journal_year 2016
_chemical_formula_moiety 'C16 H8 Au N2 O4, C15 H29 N2'
_chemical_formula_sum 'C31 H37 Au N4 O4'
_chemical_formula_weight 726.61
_space_group_crystal_system monoclinic
_space_group_IT_number 15
_space_group_name_Hall '-C 2yc'
_space_group_name_H-M_alt 'C 1 2/c 1'
_atom_sites_solution_hydrogens mixed
_audit_creation_method SHELXL-2014/7
_cell_angle_alpha 90
_cell_angle_beta 106.1382(15)
_cell_angle_gamma 90
_cell_formula_units_Z 4
_cell_length_a 17.7379(5)
_cell_length_b 9.4418(3)
_cell_length_c 18.8452(6)
_cell_measurement_reflns_used 9977
_cell_measurement_temperature 173(2)
_cell_measurement_theta_max 32.73
_cell_measurement_theta_min 2.39
_cell_volume 3031.78(16)
_computing_cell_refinement 'Bruker SAINT'
_computing_data_collection 'Bruker APEX2'
_computing_data_reduction 'Bruker SAINT'
_computing_molecular_graphics 'Bruker SHELXTL'
_computing_publication_material 'Bruker SHELXTL'
_computing_structure_refinement 'SHELXL-2014/7 (Sheldrick, 2014)'
_computing_structure_solution 'SHELXS-97 (Sheldrick 2008)'
_diffrn_ambient_temperature 173(2)
_diffrn_measured_fraction_theta_full 1.000
_diffrn_measured_fraction_theta_max 0.999
_diffrn_measurement_device_type 'Bruker APEX-II CCD'
_diffrn_measurement_method '\f and \w scans'
_diffrn_radiation_type MoK\a
_diffrn_radiation_wavelength 0.71073
_diffrn_reflns_av_R_equivalents 0.0363
_diffrn_reflns_av_unetI/netI 0.0219
_diffrn_reflns_Laue_measured_fraction_full 1.000
_diffrn_reflns_Laue_measured_fraction_max 0.999
_diffrn_reflns_limit_h_max 27
_diffrn_reflns_limit_h_min -27
_diffrn_reflns_limit_k_max 14
_diffrn_reflns_limit_k_min -14
_diffrn_reflns_limit_l_max 28
_diffrn_reflns_limit_l_min -28
_diffrn_reflns_number 42033
_diffrn_reflns_point_group_measured_fraction_full 1.000
_diffrn_reflns_point_group_measured_fraction_max 0.999
_diffrn_reflns_theta_full 25.242
_diffrn_reflns_theta_max 33.171
_diffrn_reflns_theta_min 2.250
_exptl_absorpt_coefficient_mu 4.893
_exptl_absorpt_correction_T_max 0.4046
_exptl_absorpt_correction_T_min 0.1321
_exptl_absorpt_correction_type numerical
_exptl_absorpt_process_details SADABS
_exptl_crystal_colour colourless
_exptl_crystal_density_diffrn 1.592
_exptl_crystal_description block
_exptl_crystal_F_000 1448
_exptl_crystal_size_max 0.453
_exptl_crystal_size_mid 0.236
_exptl_crystal_size_min 0.126
_refine_diff_density_max 1.502
_refine_diff_density_min -1.202
_refine_diff_density_rms 0.106
_refine_ls_extinction_method none
_refine_ls_goodness_of_fit_ref 1.046
_refine_ls_hydrogen_treatment mixed
_refine_ls_matrix_type full
_refine_ls_number_parameters 217
_refine_ls_number_reflns 5803
_refine_ls_number_restraints 0
_refine_ls_restrained_S_all 1.046
_refine_ls_R_factor_all 0.0429
_refine_ls_R_factor_gt 0.0303
_refine_ls_shift/su_max 0.000
_refine_ls_shift/su_mean 0.000
_refine_ls_structure_factor_coef Fsqd
_refine_ls_weighting_details 'w=1/[\s^2^(Fo^2^)+(0.0376P)^2^+8.1360P] where P=(Fo^2^+2Fc^2^)/3'
_refine_ls_weighting_scheme calc
_refine_ls_wR_factor_gt 0.0758
_refine_ls_wR_factor_ref 0.0827
_reflns_Friedel_coverage 0.000
_reflns_number_gt 4379
_reflns_number_total 5803
_reflns_threshold_expression 'I > 2\s(I)'
_cod_data_source_file jo6b00241_si_001.cif
_cod_data_source_block RM08729b_0m_a
_cod_original_sg_symbol_H-M 'C 2/c'
_cod_database_code 4036670
_shelx_shelxl_version_number 2014/7
_shelx_space_group_comment
; 
The symmetry employed for this shelxl refinement is uniquely defined 
by the following loop, which should always be used as a source of 
symmetry information in preference to the above space-group names. 
They are only intended as comments. 
;
_shelx_estimated_absorpt_t_min 0.215
_shelx_estimated_absorpt_t_max 0.578

loop_
_space_group_symop_operation_xyz
'x, y, z'
'-x, y, -z+1/2'
'x+1/2, y+1/2, z'
'-x+1/2, y+1/2, -z+1/2'
'-x, -y, -z'
'x, -y, z-1/2'
'-x+1/2, -y+1/2, -z'
'x+1/2, -y+1/2, z-1/2'

loop_
_atom_site_label
_atom_site_type_symbol
_atom_site_fract_x
_atom_site_fract_y
_atom_site_fract_z
_atom_site_U_iso_or_equiv
_atom_site_adp_type
_atom_site_occupancy
_atom_site_site_symmetry_order
_atom_site_calc_flag
_atom_site_refinement_flags_posn
_atom_site_refinement_flags_adp
_atom_site_refinement_flags_occupancy
_atom_site_disorder_assembly
_atom_site_disorder_group
Au1 Au 0.2500 0.7500 0.0000 0.03187(5) Uani 1 2 d S . P . .
O1 O 0.31076(19) 0.4966(4) 0.1267(2) 0.0802(10) Uani 1 1 d . . . . .
O2 O 0.11167(15) 0.8173(3) 0.07988(16) 0.0550(7) Uani 1 1 d . . . . .
N1 N 0.21775(13) 0.6712(2) 0.08581(13) 0.0309(4) Uani 1 1 d . . . . .
C1 C 0.25342(18) 0.5622(3) 0.13162(19) 0.0422(7) Uani 1 1 d . . . . .
C2 C 0.21023(16) 0.5412(3) 0.18822(16) 0.0356(6) Uani 1 1 d . . . . .
C3 C 0.15045(15) 0.6382(3) 0.17409(14) 0.0297(5) Uani 1 1 d . . . . .
C4 C 0.15506(16) 0.7220(3) 0.10820(16) 0.0298(5) Uani 1 1 d . . . . .
C5 C 0.1007(2) 0.6485(4) 0.2184(2) 0.0479(8) Uani 1 1 d . . . . .
H5 H 0.062(4) 0.716(6) 0.208(3) 0.081(18) Uiso 1 1 d . . . . .
C6 C 0.1132(3) 0.5559(5) 0.2781(2) 0.0587(10) Uani 1 1 d . . . . .
H6 H 0.083(3) 0.555(5) 0.309(2) 0.066(13) Uiso 1 1 d . . . . .
C7 C 0.1727(3) 0.4575(5) 0.2916(2) 0.0632(11) Uani 1 1 d . . . . .
H7 H 0.180(3) 0.398(5) 0.329(3) 0.069(13) Uiso 1 1 d . . . . .
C8 C 0.2223(2) 0.4475(4) 0.2467(2) 0.0576(10) Uani 1 1 d . . . . .
H8 H 0.265(3) 0.377(5) 0.252(3) 0.078(15) Uiso 1 1 d . . . . .
C1A C 0.0385(3) 1.0721(5) -0.0044(3) 0.0257(9) Uani 0.5 1 d . . P A -1
C3A C -0.0019(3) 0.9593(5) -0.0461(3) 0.0268(9) Uani 0.5 1 d . . P A -1
C2A C 0.0591(3) 1.0223(6) -0.0645(3) 0.0302(10) Uani 0.5 1 d . . P A -1
H2A H 0.0923 1.0277 -0.0963 0.036 Uiso 0.5 1 calc R U P A -1
N1A N 0.0505(2) 1.1609(3) 0.0506(2) 0.0350(7) Uani 0.5 1 d G . P A -1
N2A N -0.0574(2) 0.8654(3) -0.0603(2) 0.0350(7) Uani 0.5 1 d G . P A -1
C4A C 0.1186(2) 1.2590(3) 0.0604(3) 0.0516(18) Uani 0.5 1 d G . P A -1
H4A H 0.1259 1.3090 0.1087 0.062 Uiso 0.5 1 calc R U P A -1
C5A C 0.1928(2) 1.1814(4) 0.0637(3) 0.062(2) Uani 0.5 1 d G . P A -1
H5C H 0.2002 1.1053 0.1004 0.094 Uiso 0.5 1 calc R U P A -1
H5B H 0.2372 1.2472 0.0778 0.094 Uiso 0.5 1 calc R U P A -1
H5A H 0.1897 1.1408 0.0151 0.094 Uiso 0.5 1 calc R U P A -1
C6A C 0.0993(3) 1.3710(3) -0.0007(3) 0.090(3) Uani 0.5 1 d G . P A -1
H6C H 0.0809 1.3243 -0.0489 0.135 Uiso 0.5 1 calc R U P A -1
H6B H 0.1465 1.4265 0.0011 0.135 Uiso 0.5 1 calc R U P A -1
H6A H 0.0581 1.4340 0.0066 0.135 Uiso 0.5 1 calc R U P A -1
C7A C 0.0074(2) 1.1585(4) 0.1063(2) 0.078(3) Uani 0.5 1 d G . P A -1
H7A H -0.0327 1.0814 0.0926 0.093 Uiso 0.5 1 calc R U P A -1
C8A C -0.0360(3) 1.2970(4) 0.1066(3) 0.099(2) Uani 0.5 1 d G . P A -1
H8C H -0.0452 1.3431 0.0583 0.149 Uiso 0.5 1 calc R U P A -1
H8B H -0.0043 1.3593 0.1451 0.149 Uiso 0.5 1 calc R U P A -1
H8A H -0.0864 1.2780 0.1166 0.149 Uiso 0.5 1 calc R U P A -1
C9A C 0.0619(3) 1.1229(4) 0.1815(2) 0.102(4) Uani 0.5 1 d G . P A -1
H9C H 0.1093 1.0771 0.1753 0.153 Uiso 0.5 1 calc R U P A -1
H9B H 0.0353 1.0586 0.2074 0.153 Uiso 0.5 1 calc R U P A -1
H9A H 0.0765 1.2101 0.2102 0.153 Uiso 0.5 1 calc R U P A -1
C10A C -0.1092(2) 0.8367(3) -0.0123(2) 0.0524(18) Uani 0.5 1 d G . P A -1
H10A H -0.0932 0.9011 0.0314 0.063 Uiso 0.5 1 calc R U P A -1
C11A C -0.1955(2) 0.8754(4) -0.0568(3) 0.062(2) Uani 0.5 1 d G . P A -1
H11C H -0.1971 0.9730 -0.0748 0.094 Uiso 0.5 1 calc R U P A -1
H11B H -0.2300 0.8665 -0.0244 0.094 Uiso 0.5 1 calc R U P A -1
H11A H -0.2133 0.8107 -0.0988 0.094 Uiso 0.5 1 calc R U P A -1
C12A C -0.1035(3) 0.6866(3) 0.0153(3) 0.090(3) Uani 0.5 1 d G . P A -1
H12C H -0.1473 0.6312 -0.0153 0.135 Uiso 0.5 1 calc R U P A -1
H12B H -0.1059 0.6857 0.0667 0.135 Uiso 0.5 1 calc R U P A -1
H12A H -0.0538 0.6451 0.0126 0.135 Uiso 0.5 1 calc R U P A -1
C13A C -0.0615(3) 0.7689(4) -0.1253(3) 0.071(3) Uani 0.5 1 d G . P A -1
H13A H -0.0997 0.6916 -0.1243 0.085 Uiso 0.5 1 calc R U P A -1
C14A C -0.0906(3) 0.8450(5) -0.1980(2) 0.102(4) Uani 0.5 1 d G . P A -1
H14C H -0.1392 0.8957 -0.1993 0.153 Uiso 0.5 1 calc R U P A -1
H14B H -0.1009 0.7761 -0.2384 0.153 Uiso 0.5 1 calc R U P A -1
H14A H -0.0508 0.9127 -0.2035 0.153 Uiso 0.5 1 calc R U P A -1
C15A C 0.0185(3) 0.7005(4) -0.1165(3) 0.099(2) Uani 0.5 1 d G . P A -1
H15C H 0.0591 0.7740 -0.1068 0.149 Uiso 0.5 1 calc R U P A -1
H15B H 0.0182 0.6500 -0.1620 0.149 Uiso 0.5 1 calc R U P A -1
H15A H 0.0295 0.6336 -0.0752 0.149 Uiso 0.5 1 calc R U P A -1

loop_
_atom_site_aniso_label
_atom_site_aniso_U_11
_atom_site_aniso_U_22
_atom_site_aniso_U_33
_atom_site_aniso_U_23
_atom_site_aniso_U_13
_atom_site_aniso_U_12
Au1 0.02636(7) 0.03269(7) 0.04071(8) -0.00586(6) 0.01620(5) -0.00516(5)
O1 0.0650(18) 0.083(2) 0.099(2) 0.0092(19) 0.0328(18) 0.0451(17)
O2 0.0500(14) 0.0553(15) 0.0706(17) 0.0365(13) 0.0349(13) 0.0255(12)
N1 0.0259(10) 0.0303(10) 0.0382(11) -0.0020(8) 0.0117(9) -0.0003(8)
C1 0.0316(13) 0.0391(14) 0.0543(18) -0.0009(13) 0.0091(13) 0.0086(11)
C2 0.0318(12) 0.0323(12) 0.0363(13) 0.0045(10) -0.0011(10) 0.0007(10)
C3 0.0270(11) 0.0295(11) 0.0313(12) 0.0045(9) 0.0061(9) -0.0036(9)
C4 0.0260(11) 0.0291(11) 0.0367(13) 0.0068(9) 0.0124(10) 0.0012(8)
C5 0.0486(18) 0.0507(18) 0.0514(19) 0.0152(15) 0.0254(15) 0.0047(15)
C6 0.068(2) 0.068(2) 0.0428(18) 0.0161(17) 0.0213(18) -0.007(2)
C7 0.074(3) 0.065(2) 0.0417(18) 0.0276(17) 0.0024(18) -0.007(2)
C8 0.056(2) 0.051(2) 0.056(2) 0.0216(16) -0.0014(17) 0.0094(17)
C1A 0.023(2) 0.0235(19) 0.034(2) 0.0066(16) 0.0149(18) 0.0061(16)
C3A 0.0217(19) 0.0242(19) 0.036(2) 0.0044(17) 0.0105(18) 0.0064(16)
C2A 0.024(2) 0.034(2) 0.038(3) 0.0031(19) 0.0172(19) 0.0063(18)
N1A 0.0326(13) 0.0260(16) 0.0472(18) 0.0000(14) 0.0123(13) 0.0013(12)
N2A 0.0326(13) 0.0260(16) 0.0472(18) 0.0000(14) 0.0123(13) 0.0013(12)
C4A 0.050(4) 0.040(3) 0.060(4) -0.008(3) 0.006(3) -0.018(3)
C5A 0.0327(18) 0.047(5) 0.103(4) 0.048(4) 0.012(2) 0.001(3)
C6A 0.052(3) 0.069(7) 0.141(7) 0.056(6) 0.014(4) 0.012(4)
C7A 0.097(7) 0.079(6) 0.085(6) -0.039(5) 0.070(6) -0.018(5)
C8A 0.104(6) 0.081(3) 0.111(6) -0.036(4) 0.027(5) 0.043(4)
C9A 0.097(8) 0.160(9) 0.055(5) -0.008(5) 0.031(5) 0.021(7)
C10A 0.031(3) 0.071(5) 0.053(4) 0.019(4) 0.008(3) -0.014(3)
C11A 0.0327(18) 0.047(5) 0.103(4) 0.048(4) 0.012(2) 0.001(3)
C12A 0.052(3) 0.069(7) 0.141(7) 0.056(6) 0.014(4) 0.012(4)
C13A 0.051(5) 0.047(4) 0.107(8) -0.038(4) 0.009(5) -0.008(3)
C14A 0.097(8) 0.160(9) 0.055(5) -0.008(5) 0.031(5) 0.021(7)
C15A 0.104(6) 0.081(3) 0.111(6) -0.036(4) 0.027(5) 0.043(4)

loop_
_atom_type_symbol
_atom_type_description
_atom_type_scat_dispersion_real
_atom_type_scat_dispersion_imag
_atom_type_scat_source
C C 0.0033 0.0016 'International Tables Vol C Tables 4.2.6.8 and 6.1.1.4'
H H 0.0000 0.0000 'International Tables Vol C Tables 4.2.6.8 and 6.1.1.4'
N N 0.0061 0.0033 'International Tables Vol C Tables 4.2.6.8 and 6.1.1.4'
O O 0.0106 0.0060 'International Tables Vol C Tables 4.2.6.8 and 6.1.1.4'
Au Au -2.0133 8.8022 'International Tables Vol C Tables 4.2.6.8 and 6.1.1.4'

loop_
_geom_angle_atom_site_label_1
_geom_angle_atom_site_label_2
_geom_angle_atom_site_label_3
_geom_angle
_geom_angle_site_symmetry_1
N1 Au1 N1 180.0 7_565
C1 N1 C4 109.6(2) .
C1 N1 Au1 126.77(19) .
C4 N1 Au1 123.58(18) .
O1 C1 N1 125.5(3) .
O1 C1 C2 126.5(3) .
N1 C1 C2 108.1(2) .
C3 C2 C8 121.5(3) .
C3 C2 C1 107.2(2) .
C8 C2 C1 131.3(3) .
C2 C3 C5 121.4(3) .
C2 C3 C4 107.3(2) .
C5 C3 C4 131.2(3) .
O2 C4 N1 126.3(3) .
O2 C4 C3 125.9(3) .
N1 C4 C3 107.8(2) .
C3 C5 C6 117.4(4) .
C3 C5 H5 119(4) .
C6 C5 H5 124(4) .
C7 C6 C5 121.1(4) .
C7 C6 H6 116(3) .
C5 C6 H6 123(3) .
C6 C7 C8 121.2(3) .
C6 C7 H7 121(3) .
C8 C7 H7 118(3) .
C7 C8 C2 117.4(4) .
C7 C8 H8 126(3) .
C2 C8 H8 117(3) .
N1A C1A C2A 149.0(5) .
N1A C1A C3A 151.9(5) .
C2A C1A C3A 59.0(4) .
N2A C3A C2A 149.0(5) .
N2A C3A C1A 151.5(5) .
C2A C3A C1A 59.4(4) .
C3A C2A C1A 61.5(4) .
C3A C2A H2A 149.2 .
C1A C2A H2A 149.2 .
C1A N1A C7A 123.9(2) .
C1A N1A C4A 116.5(3) .
C7A N1A C4A 119.2 .
C3A N2A C10A 124.2(3) .
C3A N2A C13A 116.3(3) .
C10A N2A C13A 119.1 .
N1A C4A C5A 112.0 .
N1A C4A C6A 109.4 .
C5A C4A C6A 112.4 .
N1A C4A H4A 107.6 .
C5A C4A H4A 107.6 .
C6A C4A H4A 107.6 .
C4A C5A H5C 109.5 .
C4A C5A H5B 109.5 .
H5C C5A H5B 109.5 .
C4A C5A H5A 109.5 .
H5C C5A H5A 109.5 .
H5B C5A H5A 109.5 .
C4A C6A H6C 109.5 .
C4A C6A H6B 109.5 .
H6C C6A H6B 109.5 .
C4A C6A H6A 109.5 .
H6C C6A H6A 109.5 .
H6B C6A H6A 109.5 .
N1A C7A C9A 110.4 .
N1A C7A C8A 110.9 .
C9A C7A C8A 112.3 .
N1A C7A H7A 107.6 .
C9A C7A H7A 107.6 .
C8A C7A H7A 107.6 .
C7A C8A H8C 109.5 .
C7A C8A H8B 109.5 .
H8C C8A H8B 109.5 .
C7A C8A H8A 109.5 .
H8C C8A H8A 109.5 .
H8B C8A H8A 109.5 .
C7A C9A H9C 109.5 .
C7A C9A H9B 109.5 .
H9C C9A H9B 109.5 .
C7A C9A H9A 109.5 .
H9C C9A H9A 109.5 .
H9B C9A H9A 109.5 .
N2A C10A C12A 113.0 .
N2A C10A C11A 108.1 .
C12A C10A C11A 111.4 .
N2A C10A H10A 108.1 .
C12A C10A H10A 108.1 .
C11A C10A H10A 108.1 .
C10A C11A H11C 109.5 .
C10A C11A H11B 109.5 .
H11C C11A H11B 109.5 .
C10A C11A H11A 109.5 .
H11C C11A H11A 109.5 .
H11B C11A H11A 109.5 .
C10A C12A H12C 109.5 .
C10A C12A H12B 109.5 .
H12C C12A H12B 109.5 .
C10A C12A H12A 109.5 .
H12C C12A H12A 109.5 .
H12B C12A H12A 109.5 .
C14A C13A N2A 112.1 .
C14A C13A C15A 112.0 .
N2A C13A C15A 109.5 .
C14A C13A H13A 107.7 .
N2A C13A H13A 107.7 .
C15A C13A H13A 107.7 .
C13A C14A H14C 109.5 .
C13A C14A H14B 109.5 .
H14C C14A H14B 109.5 .
C13A C14A H14A 109.5 .
H14C C14A H14A 109.5 .
H14B C14A H14A 109.5 .
C13A C15A H15C 109.5 .
C13A C15A H15B 109.5 .
H15C C15A H15B 109.5 .
C13A C15A H15A 109.5 .
H15C C15A H15A 109.5 .
H15B C15A H15A 109.5 .

loop_
_geom_bond_atom_site_label_1
_geom_bond_atom_site_label_2
_geom_bond_distance
_geom_bond_site_symmetry_2
Au1 N1 2.002(2) 7_565
Au1 N1 2.003(2) .
O1 C1 1.217(4) .
O2 C4 1.208(3) .
N1 C1 1.379(4) .
N1 C4 1.380(3) .
C1 C2 1.489(5) .
C2 C3 1.370(4) .
C2 C8 1.383(4) .
C3 C5 1.378(4) .
C3 C4 1.493(4) .
C5 C6 1.393(5) .
C5 H5 0.92(6) .
C6 C7 1.374(6) .
C6 H6 0.90(4) .
C7 C8 1.384(6) .
C7 H7 0.89(5) .
C8 H8 0.99(5) .
C1A N1A 1.304(6) .
C1A C2A 1.368(7) .
C1A C3A 1.397(7) .
C3A N2A 1.297(6) .
C3A C2A 1.362(7) .
C2A H2A 0.9500 .
N1A C7A 1.4603 .
N1A C4A 1.4916 .
N2A C10A 1.4816 .
N2A C13A 1.5124 .
C4A C5A 1.4927 .
C4A C6A 1.5309 .
C4A H4A 1.0000 .
C5A H5C 0.9800 .
C5A H5B 0.9800 .
C5A H5A 0.9800 .
C6A H6C 0.9800 .
C6A H6B 0.9800 .
C6A H6A 0.9800 .
C7A C9A 1.5142 .
C7A C8A 1.5181 .
C7A H7A 1.0000 .
C8A H8C 0.9800 .
C8A H8B 0.9800 .
C8A H8A 0.9800 .
C9A H9C 0.9800 .
C9A H9B 0.9800 .
C9A H9A 0.9800 .
C10A C12A 1.5036 .
C10A C11A 1.5705 .
C10A H10A 1.0000 .
C11A H11C 0.9800 .
C11A H11B 0.9800 .
C11A H11A 0.9800 .
C12A H12C 0.9800 .
C12A H12B 0.9800 .
C12A H12A 0.9800 .
C13A C14A 1.5045 .
C13A C15A 1.5253 .
C13A H13A 1.0000 .
C14A H14C 0.9800 .
C14A H14B 0.9800 .
C14A H14A 0.9800 .
C15A H15C 0.9800 .
C15A H15B 0.9800 .
C15A H15A 0.9800 .

loop_
_geom_torsion_atom_site_label_1
_geom_torsion_atom_site_label_2
_geom_torsion_atom_site_label_3
_geom_torsion_atom_site_label_4
_geom_torsion
C4 N1 C1 O1 -179.3(4)
Au1 N1 C1 O1 0.0(5)
C4 N1 C1 C2 -0.1(3)
Au1 N1 C1 C2 179.19(18)
O1 C1 C2 C3 179.2(4)
N1 C1 C2 C3 0.0(3)
O1 C1 C2 C8 -0.2(6)
N1 C1 C2 C8 -179.4(3)
C8 C2 C3 C5 1.3(5)
C1 C2 C3 C5 -178.2(3)
C8 C2 C3 C4 179.5(3)
C1 C2 C3 C4 0.0(3)
C1 N1 C4 O2 179.9(3)
Au1 N1 C4 O2 0.6(5)
C1 N1 C4 C3 0.1(3)
Au1 N1 C4 C3 -179.20(17)
C2 C3 C4 O2 -179.9(3)
C5 C3 C4 O2 -1.9(6)
C2 C3 C4 N1 -0.1(3)
C5 C3 C4 N1 177.9(3)
C2 C3 C5 C6 -0.3(5)
C4 C3 C5 C6 -178.0(3)
C3 C5 C6 C7 -0.5(6)
C5 C6 C7 C8 0.3(7)
C6 C7 C8 C2 0.6(6)
C3 C2 C8 C7 -1.4(5)
C1 C2 C8 C7 177.9(4)
N1A C1A C3A N2A 3.3(16)
C2A C1A C3A N2A -177.5(10)
N1A C1A C3A C2A -179.2(10)
N2A C3A C2A C1A 177.6(9)
N1A C1A C2A C3A 179.3(9)
C2A C1A N1A C7A -175.6(7)
C3A C1A N1A C7A 3.1(11)
C2A C1A N1A C4A -2.4(10)
C3A C1A N1A C4A 176.3(8)
C2A C3A N2A C10A 176.1(7)
C1A C3A N2A C10A -8.2(11)
C2A C3A N2A C13A 3.8(10)
C1A C3A N2A C13A 179.5(8)
C1A N1A C4A C5A -52.9(3)
C7A N1A C4A C5A 120.6
C1A N1A C4A C6A 72.4(3)
C7A N1A C4A C6A -114.1
C1A N1A C7A C9A 114.9(3)
C4A N1A C7A C9A -58.0
C1A N1A C7A C8A -119.9(3)
C4A N1A C7A C8A 67.2
C3A N2A C10A C12A -119.9(3)
C13A N2A C10A C12A 52.2
C3A N2A C10A C11A 116.4(3)
C13A N2A C10A C11A -71.5
C3A N2A C13A C14A -72.1(3)
C10A N2A C13A C14A 115.2
C3A N2A C13A C15A 52.9(3)
C10A N2A C13A C15A -119.9
